data_2211885
loop_
_publ_author_name
'Liang, Zu-Pei'
'Li, Jian'
'Zhang, Yun-Chen'

_publ_section_title
;
 2-Ethyl-5-nitroisoindoline-1,3-dione
;
_journal_coeditor_code LH2258
_journal_issue 1
_journal_name_full 'Acta Crystallographica Section E'
_journal_page_first o63
_journal_page_last o64
_journal_paper_doi 10.1107/S1600536806051312
_journal_volume 63
_journal_year 2007
_chemical_formula_iupac 'C10 H8 N2 O4'
_chemical_formula_moiety 'C10 H8 N2 O4'
_chemical_formula_sum 'C10 H8 N2 O4'
_chemical_formula_weight 220.18
_chemical_name_systematic
;
2-ethyl-5-nitroisoindoline-1,3-dione
;
_space_group_IT_number 14
_symmetry_cell_setting orthorhombic
_symmetry_space_group_name_Hall '-P 2ybc'
_symmetry_space_group_name_H-M 'P 1 21/c 1'
_atom_sites_solution_hydrogens geom
_atom_sites_solution_primary direct
_atom_sites_solution_secondary difmap
_cell_angle_alpha 90.00
_cell_angle_beta 90.00
_cell_angle_gamma 90.00
_cell_formula_units_Z 4
_cell_length_a 4.9438(16)
_cell_length_b 20.655(6)
_cell_length_c 9.858(3)
_cell_measurement_reflns_used 1449
_cell_measurement_temperature 294(2)
_cell_measurement_theta_max 23.94
_cell_measurement_theta_min 2.29
_cell_volume 1006.6(5)
_computing_cell_refinement 'SAINT (Bruker, 1997)'
_computing_data_collection 'SMART (Bruker, 1997)'
_computing_data_reduction SAINT
_computing_molecular_graphics 'SHELXTL (Bruker, 1997)'
_computing_publication_material SHELXTL
_computing_structure_refinement 'SHELXL97 (Sheldrick, 1997)'
_computing_structure_solution 'SHELXS97 (Sheldrick, 1997)'
_diffrn_ambient_temperature 294(2)
_diffrn_measured_fraction_theta_full 0.994
_diffrn_measured_fraction_theta_max 0.994
_diffrn_measurement_device_type 'Bruker SMART CCD area-detector'
_diffrn_measurement_method '\f and \w'
_diffrn_radiation_monochromator graphite
_diffrn_radiation_source 'fine-focus sealed tube'
_diffrn_radiation_type MoK\a
_diffrn_radiation_wavelength 0.71073
_diffrn_reflns_av_R_equivalents 0.0428
_diffrn_reflns_av_sigmaI/netI 0.0467
_diffrn_reflns_limit_h_max 3
_diffrn_reflns_limit_h_min -6
_diffrn_reflns_limit_k_max 25
_diffrn_reflns_limit_k_min -25
_diffrn_reflns_limit_l_max 12
_diffrn_reflns_limit_l_min -11
_diffrn_reflns_number 5567
_diffrn_reflns_theta_full 26.41
_diffrn_reflns_theta_max 26.41
_diffrn_reflns_theta_min 1.97
_exptl_absorpt_coefficient_mu 0.115
_exptl_absorpt_correction_T_max 0.9796
_exptl_absorpt_correction_T_min 0.9729
_exptl_absorpt_correction_type multi-scan
_exptl_absorpt_process_details '(SADABS; Bruker, 1997)'
_exptl_crystal_colour yellow
_exptl_crystal_density_diffrn 1.453
_exptl_crystal_density_method 'not measured'
_exptl_crystal_description plate
_exptl_crystal_F_000 456
_exptl_crystal_size_max 0.24
_exptl_crystal_size_mid 0.20
_exptl_crystal_size_min 0.18
_refine_diff_density_max 0.191
_refine_diff_density_min -0.183
_refine_ls_extinction_method none
_refine_ls_goodness_of_fit_ref 0.994
_refine_ls_hydrogen_treatment constr
_refine_ls_matrix_type full
_refine_ls_number_parameters 146
_refine_ls_number_reflns 2058
_refine_ls_number_restraints 0
_refine_ls_restrained_S_all 0.994
_refine_ls_R_factor_all 0.0949
_refine_ls_R_factor_gt 0.0458
_refine_ls_shift/su_max 0.000
_refine_ls_shift/su_mean 0.000
_refine_ls_structure_factor_coef Fsqd
_refine_ls_weighting_details 'calc w=1/[\s^2^(Fo^2^)+(0.069P)^2^+0.0778P] where P=(Fo^2^+2Fc^2^)/3'
_refine_ls_weighting_scheme calc
_refine_ls_wR_factor_gt 0.1109
_refine_ls_wR_factor_ref 0.1363
_reflns_number_gt 1216
_reflns_number_total 2058
_reflns_threshold_expression I>2\s(I)
_cod_data_source_file lh2258.cif
_cod_data_source_block I
_cod_depositor_comments
;
The following automatic conversions were performed:
'_symmetry_cell_setting' value 'Orthorhombic' changed to 'orthorhombic'
according to '/home/saulius/struct/CIF-dictionaries/cif_core.dic'
dictionary named 'cif_core.dic' version 2.4.1 from 2010-06-29.

Automatic conversion script
Id: cif_fix_enum 1527 2010-12-29 10:47:43Z saulius 

The following automatic conversions were performed:

'_symmetry_cell_setting' value 'Orthorhombic' changed to
'orthorhombic' according to
/home/saulius/struct/CIF-dictionaries/cif_core.dic dictionary named
'cif_core.dic' version 2.4.1 from 2010-06-29.

Automatic conversion script
Id: cif_fix_values 1715 2011-07-08 13:25:40Z adriana 
;
_cod_original_cell_volume 1006.6(6)
_cod_original_sg_symbol_H-M 'P 21/c'
_cod_database_code 2211885
_cod_database_fobs_code 2211885

loop_
_symmetry_equiv_pos_as_xyz
'x, y, z'
'-x, y+1/2, -z+1/2'
'-x, -y, -z'
'x, -y-1/2, z-1/2'

loop_
_atom_site_type_symbol
_atom_site_label
_atom_site_fract_x
_atom_site_fract_y
_atom_site_fract_z
_atom_site_U_iso_or_equiv
_atom_site_adp_type
_atom_site_calc_flag
_atom_site_refinement_flags
_atom_site_occupancy
O O1 0.1628(4) 0.50681(8) 0.3659(2) 0.0816(6) Uani d . 1
O O2 -0.1694(4) 0.45405(8) 0.2747(2) 0.0734(6) Uani d . 1
O O3 0.6900(3) 0.19123(8) 0.53988(18) 0.0681(5) Uani d . 1
O O4 -0.0137(3) 0.19014(8) 0.23681(17) 0.0642(5) Uani d . 1
N N1 0.0465(4) 0.45631(10) 0.3363(2) 0.0544(5) Uani d . 1
N N2 0.3491(4) 0.17427(8) 0.38199(17) 0.0450(5) Uani d . 1
C C1 0.5107(4) 0.21190(11) 0.4675(2) 0.0448(5) Uani d . 1
C C2 0.4159(4) 0.28065(10) 0.4503(2) 0.0405(5) Uani d . 1
C C3 0.5048(4) 0.33738(10) 0.5102(2) 0.0474(6) Uani d . 1
H H3 0.6438 0.3372 0.5737 0.057 Uiso calc R 1
C C4 0.3781(5) 0.39502(11) 0.4717(2) 0.0480(6) Uani d . 1
H H4 0.4325 0.4342 0.5095 0.058 Uiso calc R 1
C C5 0.1708(4) 0.39365(10) 0.3768(2) 0.0422(5) Uani d . 1
C C6 0.0758(4) 0.33702(10) 0.3162(2) 0.0432(5) Uani d . 1
H H6 -0.0646 0.3372 0.2534 0.052 Uiso calc R 1
C C7 0.2042(4) 0.28037(10) 0.3556(2) 0.0391(5) Uani d . 1
C C8 0.1562(4) 0.21166(10) 0.3136(2) 0.0430(5) Uani d . 1
C C9 0.3705(5) 0.10351(10) 0.3706(2) 0.0527(6) Uani d . 1
H H9A 0.5592 0.0915 0.3610 0.063 Uiso calc R 1
H H9B 0.2755 0.0892 0.2899 0.063 Uiso calc R 1
C C10 0.2522(6) 0.06981(12) 0.4940(3) 0.0704(8) Uani d . 1
H H10A 0.3619 0.0790 0.5720 0.106 Uiso calc R 1
H H10B 0.2484 0.0239 0.4786 0.106 Uiso calc R 1
H H10C 0.0715 0.0852 0.5094 0.106 Uiso calc R 1

loop_
_atom_site_aniso_label
_atom_site_aniso_U_11
_atom_site_aniso_U_22
_atom_site_aniso_U_33
_atom_site_aniso_U_12
_atom_site_aniso_U_13
_atom_site_aniso_U_23
O1 0.0971(15) 0.0395(10) 0.1082(16) -0.0062(10) -0.0127(13) 0.0000(10)
O2 0.0672(12) 0.0621(12) 0.0911(14) 0.0114(9) -0.0176(11) 0.0136(9)
O3 0.0657(11) 0.0613(11) 0.0772(12) 0.0115(9) -0.0356(10) 0.0004(9)
O4 0.0673(11) 0.0556(10) 0.0698(11) -0.0052(9) -0.0339(9) -0.0093(8)
N1 0.0600(14) 0.0459(12) 0.0573(13) 0.0058(10) 0.0028(11) 0.0072(10)
N2 0.0459(10) 0.0403(10) 0.0489(11) 0.0013(8) -0.0097(9) -0.0019(8)
C1 0.0409(12) 0.0481(13) 0.0455(13) 0.0011(10) -0.0084(10) 0.0002(10)
C2 0.0352(11) 0.0443(12) 0.0421(12) -0.0019(9) -0.0053(10) 0.0025(9)
C3 0.0429(12) 0.0521(14) 0.0471(14) -0.0062(11) -0.0117(11) 0.0001(10)
C4 0.0489(13) 0.0438(13) 0.0513(14) -0.0070(11) -0.0009(11) -0.0031(10)
C5 0.0428(13) 0.0391(12) 0.0447(13) -0.0001(10) 0.0032(10) 0.0048(9)
C6 0.0386(12) 0.0473(13) 0.0437(13) -0.0027(10) -0.0072(10) 0.0054(10)
C7 0.0353(11) 0.0417(12) 0.0402(12) -0.0027(9) -0.0041(9) 0.0020(9)
C8 0.0419(12) 0.0460(13) 0.0412(12) 0.0001(10) -0.0062(10) 0.0021(10)
C9 0.0597(15) 0.0411(13) 0.0572(15) 0.0043(11) -0.0067(12) -0.0047(11)
C10 0.0781(19) 0.0505(16) 0.083(2) -0.0027(13) 0.0058(16) 0.0064(13)

loop_
_atom_type_symbol
_atom_type_description
_atom_type_scat_dispersion_real
_atom_type_scat_dispersion_imag
_atom_type_scat_source
C C 0.0033 0.0016 'International Tables Vol C Tables 4.2.6.8 and 6.1.1.4'
H H 0.0000 0.0000 'International Tables Vol C Tables 4.2.6.8 and 6.1.1.4'
N N 0.0061 0.0033 'International Tables Vol C Tables 4.2.6.8 and 6.1.1.4'
O O 0.0106 0.0060 'International Tables Vol C Tables 4.2.6.8 and 6.1.1.4'

loop_
_geom_angle_atom_site_label_1
_geom_angle_atom_site_label_2
_geom_angle_atom_site_label_3
_geom_angle
O1 N1 O2 123.9(2)
O1 N1 C5 118.9(2)
O2 N1 C5 117.3(2)
C1 N2 C8 111.90(18)
C1 N2 C9 123.93(17)
C8 N2 C9 124.11(17)
O3 C1 N2 125.1(2)
O3 C1 C2 128.7(2)
N2 C1 C2 106.18(16)
C3 C2 C7 121.6(2)
C3 C2 C1 130.70(19)
C7 C2 C1 107.67(18)
C2 C3 C4 117.6(2)
C2 C3 H3 121.2
C4 C3 H3 121.2
C5 C4 C3 119.8(2)
C5 C4 H4 120.1
C3 C4 H4 120.1
C4 C5 C6 123.7(2)
C4 C5 N1 117.92(19)
C6 C5 N1 118.40(19)
C7 C6 C5 115.68(19)
C7 C6 H6 122.2
C5 C6 H6 122.2
C6 C7 C2 121.64(19)
C6 C7 C8 130.53(18)
C2 C7 C8 107.83(18)
O4 C8 N2 124.7(2)
O4 C8 C7 128.95(19)
N2 C8 C7 106.37(17)
N2 C9 C10 111.50(19)
N2 C9 H9A 109.3
C10 C9 H9A 109.3
N2 C9 H9B 109.3
C10 C9 H9B 109.3
H9A C9 H9B 108.0
C9 C10 H10A 109.5
C9 C10 H10B 109.5
H10A C10 H10B 109.5
C9 C10 H10C 109.5
H10A C10 H10C 109.5
H10B C10 H10C 109.5

loop_
_geom_bond_atom_site_label_1
_geom_bond_atom_site_label_2
_geom_bond_distance
O1 N1 1.226(2)
O2 N1 1.229(2)
O3 C1 1.215(2)
O4 C8 1.215(2)
N1 C5 1.487(3)
N2 C1 1.398(2)
N2 C8 1.400(3)
N2 C9 1.469(3)
C1 C2 1.505(3)
C2 C3 1.383(3)
C2 C7 1.403(3)
C3 C4 1.398(3)
C3 H3 0.9300
C4 C5 1.388(3)
C4 H4 0.9300
C5 C6 1.395(3)
C6 C7 1.387(3)
C6 H6 0.9300
C7 C8 1.497(3)
C9 C10 1.519(3)
C9 H9A 0.9700
C9 H9B 0.9700
C10 H10A 0.9600
C10 H10B 0.9600
C10 H10C 0.9600

loop_
_geom_hbond_atom_site_label_D
_geom_hbond_atom_site_label_H
_geom_hbond_atom_site_label_A
_geom_hbond_site_symmetry_A
_geom_hbond_distance_DH
_geom_hbond_distance_HA
_geom_hbond_distance_DA
_geom_hbond_angle_DHA
C6 H6 O3 4_465 0.93 2.50 3.376(2) 157.2
C3 H3 O4 4_666 0.93 2.40 3.314(2) 166.6

loop_
_geom_torsion_atom_site_label_1
_geom_torsion_atom_site_label_2
_geom_torsion_atom_site_label_3
_geom_torsion_atom_site_label_4
_geom_torsion
C8 N2 C1 O3 178.7(2)
C9 N2 C1 O3 1.6(3)
C8 N2 C1 C2 -1.2(2)
C9 N2 C1 C2 -178.37(19)
O3 C1 C2 C3 0.1(4)
N2 C1 C2 C3 -179.9(2)
O3 C1 C2 C7 179.9(2)
N2 C1 C2 C7 -0.1(2)
C7 C2 C3 C4 -0.8(3)
C1 C2 C3 C4 178.9(2)
C2 C3 C4 C5 0.2(3)
C3 C4 C5 C6 0.5(3)
C3 C4 C5 N1 -178.50(19)
O1 N1 C5 C4 14.3(3)
O2 N1 C5 C4 -165.6(2)
O1 N1 C5 C6 -164.8(2)
O2 N1 C5 C6 15.3(3)
C4 C5 C6 C7 -0.6(3)
N1 C5 C6 C7 178.46(18)
C5 C6 C7 C2 -0.1(3)
C5 C6 C7 C8 179.5(2)
C3 C2 C7 C6 0.7(3)
C1 C2 C7 C6 -179.02(19)
C3 C2 C7 C8 -178.9(2)
C1 C2 C7 C8 1.3(2)
C1 N2 C8 O4 -177.6(2)
C9 N2 C8 O4 -0.4(3)
C1 N2 C8 C7 2.1(2)
C9 N2 C8 C7 179.18(19)
C6 C7 C8 O4 -2.1(4)
C2 C7 C8 O4 177.5(2)
C6 C7 C8 N2 178.3(2)
C2 C7 C8 N2 -2.1(2)
C1 N2 C9 C10 74.0(3)
C8 N2 C9 C10 -102.8(2)

loop_
_cod_related_entry_id
_cod_related_entry_database
_cod_related_entry_code
1 ChemSpider 734259
